data_4029903
loop_
_publ_author_name
'Chen, Chun-Chih'
'Gopula, Balraj'
'Syu, Jin-Fong'
'Pan, Jhih-Han'
'Kuo, Ting-Shen'
'Wu, Ping-Yu'
'Henschke, Julian P.'
'Wu, Hsyueh-Liang'

_publ_section_title
;
 Enantioselective and rapid rh-catalyzed arylation of N-tosyl- and
 N-nosylaldimines in methanol.
;
_journal_issue 17
_journal_name_full 'The Journal of organic chemistry'
_journal_page_first 8077
_journal_page_last 8085
_journal_paper_doi 10.1021/jo5012653
_journal_volume 79
_journal_year 2014
_chemical_formula_moiety 'C42.50 H43 Cl N2 O4 S2''
_chemical_formula_sum 'C42.5 H43 Cl N2 O4 S2'
_chemical_formula_weight 745.36
_chemical_name_systematic
;
 ?
;
_space_group_IT_number 4
_symmetry_cell_setting monoclinic
_symmetry_space_group_name_Hall 'P 2yb'
_symmetry_space_group_name_H-M 'P 1 21 1'
_atom_sites_solution_hydrogens geom
_atom_sites_solution_primary direct
_atom_sites_solution_secondary difmap
_audit_creation_method SHELXL-97
_cell_angle_alpha 90.00
_cell_angle_beta 105.377(3)
_cell_angle_gamma 90.00
_cell_formula_units_Z 2
_cell_length_a 9.6551(6)
_cell_length_b 18.2180(10)
_cell_length_c 12.0682(6)
_cell_measurement_reflns_used 0
_cell_measurement_temperature 296(2)
_cell_measurement_theta_max 0
_cell_measurement_theta_min 0
_cell_volume 2046.8(2)
_computing_molecular_graphics 'Ortep-3 for Windows (Farrugia, 1997)'
_computing_publication_material 'WinGX publication routines (Farrugia, 1999)'
_computing_structure_refinement 'SHELXL-97 (Sheldrick, 1997)'
_computing_structure_solution 'SHELXS-86 (Sheldrick, 1986)'
_diffrn_ambient_temperature 296(2)
_diffrn_measured_fraction_theta_full 0.992
_diffrn_measured_fraction_theta_max 0.992
_diffrn_radiation_monochromator graphite
_diffrn_radiation_source 'fine-focus sealed tube'
_diffrn_radiation_type MoK\a
_diffrn_radiation_wavelength 0.71073
_diffrn_reflns_av_R_equivalents 0.0606
_diffrn_reflns_av_sigmaI/netI 0.1326
_diffrn_reflns_limit_h_max 11
_diffrn_reflns_limit_h_min -11
_diffrn_reflns_limit_k_max 21
_diffrn_reflns_limit_k_min -20
_diffrn_reflns_limit_l_max 12
_diffrn_reflns_limit_l_min -14
_diffrn_reflns_number 12645
_diffrn_reflns_theta_full 25.13
_diffrn_reflns_theta_max 25.13
_diffrn_reflns_theta_min 2.08
_exptl_absorpt_coefficient_mu 0.237
_exptl_absorpt_correction_T_max 0.9721
_exptl_absorpt_correction_T_min 0.9366
_exptl_absorpt_correction_type multi-scan
_exptl_crystal_colour colorless
_exptl_crystal_density_diffrn 1.209
_exptl_crystal_density_method 'not measured'
_exptl_crystal_description prism
_exptl_crystal_F_000 786
_exptl_crystal_size_max 0.28
_exptl_crystal_size_mid 0.21
_exptl_crystal_size_min 0.12
_refine_diff_density_max 0.956
_refine_diff_density_min -0.535
_refine_diff_density_rms 0.154
_refine_ls_abs_structure_details 'Flack H D (1983), Acta Cryst. A39, 876-881'
_refine_ls_abs_structure_Flack 0.2(2)
_refine_ls_extinction_method none
_refine_ls_goodness_of_fit_ref 1.006
_refine_ls_hydrogen_treatment constr
_refine_ls_matrix_type full
_refine_ls_number_parameters 471
_refine_ls_number_reflns 6788
_refine_ls_number_restraints 3
_refine_ls_restrained_S_all 1.005
_refine_ls_R_factor_all 0.1719
_refine_ls_R_factor_gt 0.0919
_refine_ls_shift/su_max 0.030
_refine_ls_shift/su_mean 0.006
_refine_ls_structure_factor_coef Fsqd
_refine_ls_weighting_details 'calc w=1/[\s^2^(Fo^2^)+(0.1741P)^2^+0.0000P] where P=(Fo^2^+2Fc^2^)/3'
_refine_ls_weighting_scheme calc
_refine_ls_wR_factor_gt 0.2472
_refine_ls_wR_factor_ref 0.3111
_reflns_number_gt 3477
_reflns_number_total 6788
_reflns_threshold_expression >2sigma(I)
_cod_data_source_file jo5012653_si_002.cif
_cod_data_source_block ch14725
_cod_depositor_comments 'Adding full bibliography for 4029903.cif.'
_cod_original_sg_symbol_H-M 'P 21'
_cod_original_formula_sum 'C42.50 H43 Cl N2 O4 S2'
_cod_database_code 4029903

loop_
_symmetry_equiv_pos_as_xyz
'x, y, z'
'-x, y+1/2, -z'

loop_
_atom_site_label
_atom_site_type_symbol
_atom_site_fract_x
_atom_site_fract_y
_atom_site_fract_z
_atom_site_U_iso_or_equiv
_atom_site_adp_type
_atom_site_occupancy
_atom_site_symmetry_multiplicity
_atom_site_calc_flag
_atom_site_refinement_flags
C1 C 0.2322(9) 0.0564(15) 0.7450(8) 0.053(2) Uani 1 1 d .
C2 C 0.3551(11) 0.0150(15) 0.7518(9) 0.071(3) Uani 1 1 d .
H2 H 0.4441 0.0322 0.7941 0.085 Uiso 1 1 calc R
C3 C 0.3452(13) -0.0502(16) 0.6970(11) 0.085(4) Uani 1 1 d .
H3 H 0.4272 -0.0780 0.7014 0.102 Uiso 1 1 calc R
C4 C 0.2048(16) -0.0766(16) 0.6306(11) 0.086(4) Uani 1 1 d .
C5 C 0.2062(17) -0.1472(16) 0.5605(13) 0.120(6) Uani 1 1 d .
H5A H 0.3024 -0.1660 0.5768 0.179 Uiso 1 1 calc R
H5B H 0.1722 -0.1364 0.4800 0.179 Uiso 1 1 calc R
H5C H 0.1448 -0.1833 0.5810 0.179 Uiso 1 1 calc R
C6 C 0.0913(12) -0.0363(15) 0.6270(10) 0.073(3) Uani 1 1 d .
H6 H 0.0016 -0.0524 0.5845 0.088 Uiso 1 1 calc R
C7 C 0.1020(11) 0.0298(15) 0.6852(8) 0.063(3) Uani 1 1 d .
H7 H 0.0192 0.0564 0.6835 0.075 Uiso 1 1 calc R
C8 C 0.1831(12) 0.2186(15) 0.6021(7) 0.070(3) Uani 1 1 d .
H8 H 0.0923 0.2252 0.6227 0.084 Uiso 1 1 calc R
C9 C 0.1506(11) 0.1597(15) 0.5066(7) 0.058(3) Uani 1 1 d D
C10 C 0.2556(12) 0.1147(15) 0.4874(8) 0.069(3) Uani 1 1 d D
H10 H 0.3500 0.1187 0.5318 0.083 Uiso 1 1 calc R
C11 C 0.2173(14) 0.0625(15) 0.3994(9) 0.084(4) Uani 1 1 d D
H11 H 0.2891 0.0321 0.3867 0.101 Uiso 1 1 calc R
C12 C 0.0838(18) 0.0537(16) 0.3323(11) 0.101(4) Uani 1 1 d D
H12 H 0.0616 0.0185 0.2745 0.121 Uiso 1 1 calc R
C13 C -0.0181(17) 0.0995(16) 0.3538(10) 0.106(5) Uani 1 1 d D
H13 H -0.1121 0.0948 0.3087 0.127 Uiso 1 1 calc R
C14 C 0.0101(11) 0.1515(15) 0.4373(8) 0.073(3) Uani 1 1 d D
H14 H -0.0632 0.1813 0.4484 0.088 Uiso 1 1 calc R
C15 C 0.2198(10) 0.2942(15) 0.5660(8) 0.056(3) Uani 1 1 d .
C16 C 0.2706(14) 0.3034(16) 0.4657(11) 0.090(4) Uani 1 1 d .
H16 H 0.2788 0.2630 0.4207 0.107 Uiso 1 1 calc R
C17 C 0.3076(15) 0.3732(16) 0.4361(13) 0.098(5) Uani 1 1 d .
H17 H 0.3372 0.3801 0.3695 0.118 Uiso 1 1 calc R
C18 C 0.3000(11) 0.4323(16) 0.5063(10) 0.076(3) Uani 1 1 d .
C19 C 0.3427(14) 0.5078(16) 0.4710(12) 0.105(5) Uani 1 1 d .
H19A H 0.3748 0.5031 0.4025 0.158 Uiso 1 1 calc R
H19B H 0.4188 0.5276 0.5317 0.158 Uiso 1 1 calc R
H19C H 0.2613 0.5401 0.4565 0.158 Uiso 1 1 calc R
C20 C 0.2468(12) 0.4230(16) 0.5988(10) 0.073(3) Uani 1 1 d .
H20 H 0.2368 0.4634 0.6432 0.087 Uiso 1 1 calc R
C21 C 0.2083(11) 0.3559(16) 0.6272(8) 0.064(3) Uani 1 1 d .
H21 H 0.1725 0.3514 0.6912 0.077 Uiso 1 1 calc R
C22 C 0.2578(10) 0.7937(15) 0.2450(7) 0.052(2) Uani 1 1 d .
C23 C 0.3812(12) 0.8357(16) 0.2555(10) 0.080(3) Uani 1 1 d .
H23 H 0.4711 0.8204 0.2990 0.096 Uiso 1 1 calc R
C24 C 0.3608(14) 0.9034(16) 0.1955(13) 0.092(4) Uani 1 1 d .
H24 H 0.4407 0.9327 0.1988 0.110 Uiso 1 1 calc R
C25 C 0.2258(14) 0.9286(16) 0.1315(10) 0.075(3) Uani 1 1 d .
C26 C 0.2101(16) 0.9988(17) 0.0625(13) 0.126(6) Uani 1 1 d .
H26A H 0.3026 1.0213 0.0732 0.189 Uiso 1 1 calc R
H26B H 0.1473 1.0318 0.0878 0.189 Uiso 1 1 calc R
H26C H 0.1703 0.9878 -0.0175 0.189 Uiso 1 1 calc R
C27 C 0.1101(12) 0.8862(16) 0.1296(10) 0.077(3) Uani 1 1 d .
H27 H 0.0190 0.9024 0.0902 0.092 Uiso 1 1 calc R
C28 C 0.1243(11) 0.8204(16) 0.1842(10) 0.075(3) Uani 1 1 d .
H28 H 0.0427 0.7924 0.1809 0.090 Uiso 1 1 calc R
C29 C 0.2640(9) 0.6395(15) 0.1077(6) 0.051(2) Uani 1 1 d .
H29 H 0.3650 0.6540 0.1359 0.062 Uiso 1 1 calc R
C30 C 0.1939(11) 0.6891(15) 0.0058(8) 0.065(3) Uani 1 1 d .
C31 C 0.2759(13) 0.7430(16) -0.0291(11) 0.082(4) Uani 1 1 d .
H31 H 0.3731 0.7471 0.0080 0.098 Uiso 1 1 calc R
C32 C 0.214(2) 0.7910(17) -0.1194(13) 0.107(5) Uani 1 1 d .
H32 H 0.2688 0.8259 -0.1448 0.128 Uiso 1 1 calc R
C33 C 0.0720(19) 0.7848(17) -0.1677(11) 0.099(5) Uani 1 1 d .
H33 H 0.0296 0.8184 -0.2246 0.119 Uiso 1 1 calc R
C34 C -0.0140(15) 0.7330(16) -0.1395(10) 0.094(4) Uani 1 1 d .
H34 H -0.1110 0.7305 -0.1781 0.112 Uiso 1 1 calc R
C35 C 0.0475(13) 0.6827(15) -0.0497(9) 0.080(3) Uani 1 1 d .
H35 H -0.0083 0.6465 -0.0285 0.096 Uiso 1 1 calc R
C36 C 0.2597(8) 0.5588(15) 0.0718(7) 0.050(2) Uani 1 1 d .
C37 C 0.2221(13) 0.5036(16) 0.1330(10) 0.075(3) Uani 1 1 d .
H37 H 0.1894 0.5144 0.1971 0.090 Uiso 1 1 calc R
C38 C 0.2321(14) 0.4290(16) 0.1000(11) 0.087(4) Uani 1 1 d .
H38 H 0.2065 0.3918 0.1435 0.104 Uiso 1 1 calc R
C39 C 0.2767(12) 0.4114(16) 0.0097(10) 0.075(3) Uani 1 1 d .
C40 C 0.2871(16) 0.3297(16) -0.0275(13) 0.116(5) Uani 1 1 d .
H40A H 0.2567 0.2978 0.0248 0.174 Uiso 1 1 calc R
H40B H 0.3846 0.3186 -0.0264 0.174 Uiso 1 1 calc R
H40C H 0.2263 0.3226 -0.1038 0.174 Uiso 1 1 calc R
C41 C 0.3131(14) 0.4678(17) -0.0510(11) 0.089(4) Uani 1 1 d .
H41 H 0.3434 0.4570 -0.1162 0.107 Uiso 1 1 calc R
C42 C 0.3070(13) 0.5395(16) -0.0200(10) 0.080(3) Uani 1 1 d .
H42 H 0.3360 0.5759 -0.0630 0.096 Uiso 1 1 calc R
C43 C 0.5443 0.1815 0.3217 0.114(9) Uiso 0.50 1 d P
H43A H 0.5101 0.1735 0.3894 0.137 Uiso 0.50 1 calc PR
H43B H 0.6448 0.1951 0.3486 0.137 Uiso 0.50 1 calc PR
N1 N 0.2825(8) 0.1993(15) 0.7049(6) 0.067(2) Uani 1 1 d .
H1 H 0.3674 0.2176 0.7175 0.080 Uiso 1 1 calc R
N2 N 0.1952(7) 0.6491(15) 0.2032(5) 0.0513(18) Uani 1 1 d .
H2A H 0.1181 0.6259 0.2043 0.062 Uiso 1 1 calc R
O1 O 0.1198(7) 0.1642(15) 0.8250(6) 0.084(2) Uani 1 1 d .
O2 O 0.3790(6) 0.1476(14) 0.8951(5) 0.0675(18) Uani 1 1 d .
O3 O 0.4241(6) 0.6884(15) 0.3464(5) 0.0651(18) Uani 1 1 d .
O4 O 0.1858(7) 0.7027(15) 0.3861(5) 0.076(2) Uani 1 1 d .
S1 S 0.2507(2) 0.1445(14) 0.80409(18) 0.0543(7) Uani 1 1 d .
S2 S 0.2723(2) 0.7058(14) 0.30626(19) 0.0563(7) Uani 1 1 d .
Cl1 Cl 0.4606(7) 0.2505(14) 0.2561(6) 0.0924(19) Uani 0.50 1 d P
Cl2 Cl 0.5366(8) 0.0991(14) 0.2527(5) 0.097(2) Uani 0.50 1 d P

loop_
_atom_site_aniso_label
_atom_site_aniso_U_11
_atom_site_aniso_U_22
_atom_site_aniso_U_33
_atom_site_aniso_U_23
_atom_site_aniso_U_13
_atom_site_aniso_U_12
C1 0.040(5) 0.056(7) 0.065(6) 0.001(5) 0.019(4) -0.008(5)
C2 0.053(6) 0.060(8) 0.089(7) -0.012(6) 0.002(5) -0.006(6)
C3 0.063(7) 0.078(11) 0.103(9) 0.000(8) 0.004(6) 0.009(7)
C4 0.104(10) 0.065(10) 0.089(9) -0.005(7) 0.024(8) -0.025(8)
C5 0.143(13) 0.041(9) 0.156(13) -0.042(9) 0.008(10) -0.019(8)
C6 0.058(7) 0.062(9) 0.093(8) 0.006(7) 0.009(6) -0.012(6)
C7 0.057(6) 0.058(8) 0.075(7) -0.004(6) 0.022(5) -0.007(5)
C8 0.083(7) 0.076(8) 0.051(5) 0.003(5) 0.018(5) -0.003(6)
C9 0.078(7) 0.050(7) 0.048(5) 0.006(5) 0.023(5) 0.002(6)
C10 0.068(7) 0.072(9) 0.074(6) -0.001(6) 0.033(5) -0.003(6)
C11 0.084(8) 0.092(11) 0.080(7) -0.043(7) 0.029(7) 0.006(7)
C12 0.127(12) 0.100(12) 0.087(8) -0.020(8) 0.047(9) -0.004(10)
C13 0.114(11) 0.127(14) 0.062(7) 0.003(8) -0.004(7) -0.037(10)
C14 0.077(7) 0.075(8) 0.072(6) -0.010(7) 0.026(5) -0.003(7)
C15 0.051(5) 0.058(7) 0.065(6) -0.003(5) 0.025(5) -0.001(5)
C16 0.124(10) 0.075(10) 0.084(8) -0.015(7) 0.054(8) -0.016(8)
C17 0.141(12) 0.056(9) 0.129(11) -0.016(8) 0.091(10) -0.017(8)
C18 0.072(7) 0.063(9) 0.086(8) 0.022(7) 0.011(6) -0.018(6)
C19 0.092(9) 0.079(10) 0.127(10) 0.044(8) -0.002(8) -0.015(8)
C20 0.080(8) 0.056(9) 0.074(7) -0.014(7) 0.005(6) -0.001(7)
C21 0.068(7) 0.074(10) 0.052(6) -0.005(6) 0.017(5) 0.003(6)
C22 0.051(6) 0.052(7) 0.052(5) -0.003(5) 0.013(4) -0.007(5)
C23 0.059(7) 0.068(9) 0.109(9) 0.017(7) 0.014(6) -0.008(6)
C24 0.077(8) 0.064(10) 0.142(11) 0.017(9) 0.041(8) -0.016(7)
C25 0.092(9) 0.064(9) 0.066(7) 0.010(6) 0.018(6) -0.006(7)
C26 0.121(12) 0.113(16) 0.138(12) 0.042(11) 0.022(10) -0.007(11)
C27 0.065(7) 0.073(10) 0.085(8) 0.008(7) 0.006(6) 0.002(7)
C28 0.063(7) 0.067(9) 0.090(8) 0.000(7) 0.014(6) -0.010(6)
C29 0.046(5) 0.060(6) 0.048(4) -0.001(5) 0.013(4) 0.003(5)
C30 0.064(6) 0.066(8) 0.073(6) 0.003(5) 0.034(5) 0.006(6)
C31 0.065(7) 0.083(9) 0.105(9) 0.009(7) 0.038(7) -0.003(7)
C32 0.130(13) 0.101(13) 0.100(10) 0.032(9) 0.046(9) 0.016(11)
C33 0.144(13) 0.084(11) 0.081(8) 0.045(7) 0.049(9) 0.049(10)
C34 0.099(9) 0.110(12) 0.064(7) 0.006(7) 0.007(6) -0.003(8)
C35 0.087(8) 0.081(9) 0.069(6) -0.013(6) 0.014(6) -0.003(7)
C36 0.034(4) 0.062(7) 0.051(5) -0.007(5) 0.006(4) 0.001(5)
C37 0.103(9) 0.049(8) 0.082(8) -0.012(6) 0.042(7) 0.000(6)
C38 0.117(11) 0.063(10) 0.087(8) -0.012(7) 0.039(8) -0.005(8)
C39 0.079(8) 0.068(9) 0.065(7) -0.010(6) -0.002(6) 0.015(7)
C40 0.133(12) 0.078(11) 0.124(11) -0.024(9) 0.013(9) 0.028(9)
C41 0.108(10) 0.087(11) 0.079(8) -0.023(8) 0.039(7) -0.005(8)
C42 0.106(9) 0.058(8) 0.093(8) -0.006(7) 0.056(7) 0.004(7)
N1 0.055(5) 0.067(6) 0.072(5) -0.005(4) 0.005(4) -0.017(5)
N2 0.048(4) 0.050(5) 0.062(4) -0.018(4) 0.025(3) -0.004(4)
O1 0.063(4) 0.093(6) 0.107(5) -0.007(5) 0.042(4) 0.016(4)
O2 0.050(3) 0.085(5) 0.062(3) -0.020(4) 0.004(3) -0.004(4)
O3 0.041(3) 0.071(5) 0.078(4) 0.004(3) 0.006(3) 0.009(3)
O4 0.086(5) 0.082(5) 0.075(4) -0.012(4) 0.047(4) -0.015(5)
S1 0.0498(13) 0.0610(18) 0.0519(11) -0.0011(13) 0.0129(10) 0.0001(13)
S2 0.0594(14) 0.0562(18) 0.0566(12) 0.0014(13) 0.0214(10) -0.0015(13)
Cl1 0.089(4) 0.080(5) 0.112(5) 0.003(4) 0.033(4) 0.018(4)
Cl2 0.122(5) 0.086(5) 0.101(4) -0.004(4) 0.058(4) 0.017(4)

loop_
_atom_type_symbol
_atom_type_description
_atom_type_scat_dispersion_real
_atom_type_scat_dispersion_imag
_atom_type_scat_source
C C 0.0033 0.0016 'International Tables Vol C Tables 4.2.6.8 and 6.1.1.4'
H H 0.0000 0.0000 'International Tables Vol C Tables 4.2.6.8 and 6.1.1.4'
N N 0.0061 0.0033 'International Tables Vol C Tables 4.2.6.8 and 6.1.1.4'
O O 0.0106 0.0060 'International Tables Vol C Tables 4.2.6.8 and 6.1.1.4'
S S 0.1246 0.1234 'International Tables Vol C Tables 4.2.6.8 and 6.1.1.4'
Cl Cl 0.1484 0.1585 'International Tables Vol C Tables 4.2.6.8 and 6.1.1.4'

loop_
_geom_angle_atom_site_label_1
_geom_angle_atom_site_label_2
_geom_angle_atom_site_label_3
_geom_angle
C7 C1 C2 119.5(11)
C7 C1 S1 121.6(8)
C2 C1 S1 118.8(8)
C3 C2 C1 120.0(11)
C3 C2 H2 120.0
C1 C2 H2 120.0
C2 C3 C4 119.5(12)
C2 C3 H3 120.2
C4 C3 H3 120.2
C6 C4 C3 118.7(13)
C6 C4 C5 125.4(13)
C3 C4 C5 115.7(13)
C4 C5 H5A 109.5
C4 C5 H5B 109.5
H5A C5 H5B 109.5
C4 C5 H5C 109.5
H5A C5 H5C 109.5
H5B C5 H5C 109.5
C4 C6 C7 121.4(11)
C4 C6 H6 119.3
C7 C6 H6 119.3
C1 C7 C6 120.8(10)
C1 C7 H7 119.6
C6 C7 H7 119.6
N1 C8 C15 109.0(9)
N1 C8 C9 116.3(9)
C15 C8 C9 115.7(7)
N1 C8 H8 104.8
C15 C8 H8 104.8
C9 C8 H8 104.8
C10 C9 C14 118.5(10)
C10 C9 C8 121.9(10)
C14 C9 C8 119.6(9)
C9 C10 C11 118.5(11)
C9 C10 H10 120.8
C11 C10 H10 120.8
C12 C11 C10 123.9(12)
C12 C11 H11 118.0
C10 C11 H11 118.0
C11 C12 C13 116.0(13)
C11 C12 H12 122.0
C13 C12 H12 122.0
C12 C13 C14 123.7(13)
C12 C13 H13 118.2
C14 C13 H13 118.2
C13 C14 C9 119.4(12)
C13 C14 H14 120.3
C9 C14 H14 120.3
C21 C15 C16 117.2(11)
C21 C15 C8 122.3(9)
C16 C15 C8 120.5(10)
C17 C16 C15 119.5(12)
C17 C16 H16 120.3
C15 C16 H16 120.3
C18 C17 C16 119.6(12)
C18 C17 H17 120.2
C16 C17 H17 120.2
C20 C18 C17 120.0(11)
C20 C18 C19 122.0(13)
C17 C18 C19 117.8(12)
C18 C19 H19A 109.5
C18 C19 H19B 109.5
H19A C19 H19B 109.5
C18 C19 H19C 109.5
H19A C19 H19C 109.5
H19B C19 H19C 109.5
C21 C20 C18 120.7(11)
C21 C20 H20 119.6
C18 C20 H20 119.6
C20 C21 C15 122.8(11)
C20 C21 H21 118.6
C15 C21 H21 118.6
C28 C22 C23 120.5(11)
C28 C22 S2 120.0(8)
C23 C22 S2 119.5(8)
C22 C23 C24 115.5(11)
C22 C23 H23 122.2
C24 C23 H23 122.2
C25 C24 C23 123.3(11)
C25 C24 H24 118.4
C23 C24 H24 118.4
C27 C25 C24 117.7(12)
C27 C25 C26 120.8(12)
C24 C25 C26 121.5(12)
C25 C26 H26A 109.5
C25 C26 H26B 109.5
H26A C26 H26B 109.5
C25 C26 H26C 109.5
H26A C26 H26C 109.5
H26B C26 H26C 109.5
C25 C27 C28 121.3(12)
C25 C27 H27 119.4
C28 C27 H27 119.4
C27 C28 C22 121.7(11)
C27 C28 H28 119.2
C22 C28 H28 119.2
N2 C29 C30 111.1(7)
N2 C29 C36 110.4(8)
C30 C29 C36 111.5(8)
N2 C29 H29 107.9
C30 C29 H29 107.9
C36 C29 H29 107.9
C35 C30 C31 119.7(11)
C35 C30 C29 120.7(10)
C31 C30 C29 119.5(10)
C32 C31 C30 121.0(13)
C32 C31 H31 119.5
C30 C31 H31 119.5
C33 C32 C31 117.4(14)
C33 C32 H32 121.3
C31 C32 H32 121.3
C32 C33 C34 124.8(13)
C32 C33 H33 117.6
C34 C33 H33 117.6
C33 C34 C35 118.6(13)
C33 C34 H34 120.7
C35 C34 H34 120.7
C30 C35 C34 118.4(12)
C30 C35 H35 120.8
C34 C35 H35 120.8
C42 C36 C37 116.9(11)
C42 C36 C29 119.5(10)
C37 C36 C29 123.4(8)
C36 C37 C38 120.4(11)
C36 C37 H37 119.8
C38 C37 H37 119.8
C39 C38 C37 121.7(13)
C39 C38 H38 119.1
C37 C38 H38 119.1
C38 C39 C41 116.9(12)
C38 C39 C40 122.0(14)
C41 C39 C40 121.2(12)
C39 C40 H40A 109.5
C39 C40 H40B 109.5
H40A C40 H40B 109.5
C39 C40 H40C 109.5
H40A C40 H40C 109.5
H40B C40 H40C 109.5
C39 C41 C42 122.6(12)
C39 C41 H41 118.7
C42 C41 H41 118.7
C36 C42 C41 121.5(12)
C36 C42 H42 119.2
C41 C42 H42 119.2
Cl1 C43 Cl2 120.1(4)
Cl1 C43 H43A 107.3
Cl2 C43 H43A 107.3
Cl1 C43 H43B 107.3
Cl2 C43 H43B 107.3
H43A C43 H43B 106.9
C8 N1 S1 125.5(7)
C8 N1 H1 117.3
S1 N1 H1 117.2
C29 N2 S2 117.2(6)
C29 N2 H2A 121.4
S2 N2 H2A 121.4
O1 S1 O2 119.6(4)
O1 S1 N1 109.1(5)
O2 S1 N1 104.2(4)
O1 S1 C1 108.0(5)
O2 S1 C1 109.0(5)
N1 S1 C1 106.2(4)
O4 S2 O3 118.9(4)
O4 S2 N2 104.9(4)
O3 S2 N2 109.4(4)
O4 S2 C22 108.9(5)
O3 S2 C22 107.5(4)
N2 S2 C22 106.7(4)

loop_
_geom_bond_atom_site_label_1
_geom_bond_atom_site_label_2
_geom_bond_distance
C1 C7 1.362(12)
C1 C2 1.390(14)
C1 S1 1.747(11)
C2 C3 1.350(16)
C2 H2 0.9300
C3 C4 1.462(17)
C3 H3 0.9300
C4 C6 1.310(17)
C4 C5 1.542(18)
C5 H5A 0.9600
C5 H5B 0.9600
C5 H5C 0.9600
C6 C7 1.384(15)
C6 H6 0.9300
C7 H7 0.9300
C8 N1 1.397(11)
C8 C15 1.514(16)
C8 C9 1.544(14)
C8 H8 0.9800
C9 C10 1.370(13)
C9 C14 1.401(13)
C10 C11 1.401(15)
C10 H10 0.9300
C11 C12 1.338(17)
C11 H11 0.9300
C12 C13 1.37(2)
C12 H12 0.9300
C13 C14 1.355(17)
C13 H13 0.9300
C14 H14 0.9300
C15 C21 1.364(15)
C15 C16 1.431(14)
C16 C17 1.394(19)
C16 H16 0.9300
C17 C18 1.384(17)
C17 H17 0.9300
C18 C20 1.357(16)
C18 C19 1.529(17)
C19 H19A 0.9600
C19 H19B 0.9600
C19 H19C 0.9600
C20 C21 1.349(17)
C20 H20 0.9300
C21 H21 0.9300
C22 C28 1.390(13)
C22 C23 1.394(14)
C22 S2 1.754(11)
C23 C24 1.417(17)
C23 H23 0.9300
C24 C25 1.404(16)
C24 H24 0.9300
C25 C27 1.354(16)
C25 C26 1.511(19)
C26 H26A 0.9600
C26 H26B 0.9600
C26 H26C 0.9600
C27 C28 1.357(16)
C27 H27 0.9300
C28 H28 0.9300
C29 N2 1.486(10)
C29 C30 1.531(13)
C29 C36 1.530(15)
C29 H29 0.9800
C30 C35 1.400(14)
C30 C31 1.394(15)
C31 C32 1.402(18)
C31 H31 0.9300
C32 C33 1.344(19)
C32 H32 0.9300
C33 C34 1.357(19)
C33 H33 0.9300
C34 C35 1.423(16)
C34 H34 0.9300
C35 H35 0.9300
C36 C42 1.352(13)
C36 C37 1.354(15)
C37 C38 1.428(17)
C37 H37 0.9300
C38 C39 1.312(15)
C38 H38 0.9300
C39 C41 1.360(19)
C39 C40 1.566(18)
C40 H40A 0.9600
C40 H40B 0.9600
C40 H40C 0.9600
C41 C42 1.364(19)
C41 H41 0.9300
C42 H42 0.9300
C43 Cl1 1.59(2)
C43 Cl2 1.71(2)
C43 H43A 0.9700
C43 H43B 0.9700
N1 S1 1.649(8)
N1 H1 0.8600
N2 S2 1.636(7)
N2 H2A 0.8600
O1 S1 1.399(6)
O2 S1 1.422(5)
O3 S2 1.452(6)
O4 S2 1.434(6)
